data_2207059
loop_
_publ_author_name
'Zhi-Qiang Hu'
'Yu-Qing Shang'
'Guan-Ping Yu'
'Wei-Hua Li'
'Liang-Zhong Xu'
'Bao-Rong Hou'

_publ_section_title
4-(2-Hydroxybenzylideneamino)-3-(1<i>H</i>-1,2,4-triazol-1-ylmethyl)-1<i>H</i>-1,2,4-triazole-5(4<i>H</i>)-thione
_journal_coeditor_code RZ6121
_journal_issue 10
_journal_name_full 'Acta Crystallographica Section E'
_journal_page_first o3455
_journal_page_last o3456
_journal_paper_doi 10.1107/S1600536805030503
_journal_volume 61
_journal_year 2005
_chemical_formula_iupac 'C12 H11 N7 O S'
_chemical_formula_moiety 'C12 H11 N7 O S'
_chemical_formula_sum 'C12 H11 N7 O S'
_chemical_formula_weight 301.34
_chemical_name_systematic
;
4-(2-Hydroxybenzylideneamino)-3-(1H-1,2,4-yriazol-1-ylmethyl)-1H-1,2,4-
triazole-5(4H)-thione
;
_space_group_IT_number 14
_symmetry_cell_setting monoclinic
_symmetry_space_group_name_Hall '-P 2ybc'
_symmetry_space_group_name_H-M 'P 1 21/c 1'
_atom_sites_solution_hydrogens geom
_atom_sites_solution_primary direct
_atom_sites_solution_secondary difmap
_audit_creation_method SHELXL-97
_cell_angle_alpha 90.00
_cell_angle_beta 107.990(2)
_cell_angle_gamma 90.00
_cell_formula_units_Z 4
_cell_length_a 8.3335(9)
_cell_length_b 14.9777(16)
_cell_length_c 11.4724(12)
_cell_measurement_reflns_used 4407
_cell_measurement_temperature 294(2)
_cell_measurement_theta_max 26.41
_cell_measurement_theta_min 2.91
_cell_volume 1361.9(3)
_computing_cell_refinement 'SAINT (Bruker, 1999)'
_computing_data_collection 'SMART (Bruker, 1998)'
_computing_data_reduction SAINT
_computing_molecular_graphics 'SHELXTL (Bruker, 1999)'
_computing_publication_material SHELXTL
_computing_structure_refinement 'SHELXL97 (Sheldrick, 1997)'
_computing_structure_solution 'SHELXS97 (Sheldrick, 1997)'
_diffrn_ambient_temperature 294(2)
_diffrn_measured_fraction_theta_full 0.994
_diffrn_measured_fraction_theta_max 0.994
_diffrn_measurement_device_type 'Bruker SMART CCD area-detector'
_diffrn_measurement_method '\f and \w'
_diffrn_radiation_monochromator graphite
_diffrn_radiation_source 'fine-focus sealed tube'
_diffrn_radiation_type MoK\a
_diffrn_radiation_wavelength 0.71073
_diffrn_reflns_av_R_equivalents 0.0188
_diffrn_reflns_av_sigmaI/netI 0.0212
_diffrn_reflns_limit_h_max 7
_diffrn_reflns_limit_h_min -10
_diffrn_reflns_limit_k_max 18
_diffrn_reflns_limit_k_min -16
_diffrn_reflns_limit_l_max 13
_diffrn_reflns_limit_l_min -14
_diffrn_reflns_number 7581
_diffrn_reflns_theta_full 26.42
_diffrn_reflns_theta_max 26.42
_diffrn_reflns_theta_min 2.31
_diffrn_standards_decay_% 0
_diffrn_standards_number 0
_exptl_absorpt_coefficient_mu 0.249
_exptl_absorpt_correction_T_max 0.951
_exptl_absorpt_correction_T_min 0.941
_exptl_absorpt_correction_type multi-scan
_exptl_absorpt_process_details '(SADABS; Sheldrick, 1996)'
_exptl_crystal_colour yellow
_exptl_crystal_density_diffrn 1.470
_exptl_crystal_density_method 'not measured'
_exptl_crystal_description block
_exptl_crystal_F_000 624
_exptl_crystal_size_max 0.24
_exptl_crystal_size_mid 0.22
_exptl_crystal_size_min 0.20
_refine_diff_density_max 0.186
_refine_diff_density_min -0.204
_refine_ls_extinction_method none
_refine_ls_goodness_of_fit_ref 1.032
_refine_ls_hydrogen_treatment mixed
_refine_ls_matrix_type full
_refine_ls_number_parameters 198
_refine_ls_number_reflns 2794
_refine_ls_number_restraints 0
_refine_ls_restrained_S_all 1.032
_refine_ls_R_factor_all 0.0387
_refine_ls_R_factor_gt 0.0310
_refine_ls_shift/su_max 0.001
_refine_ls_shift/su_mean 0.000
_refine_ls_structure_factor_coef Fsqd
_refine_ls_weighting_details 'calc w = 1/[\s^2^(Fo^2^)+(0.0406P)^2^+0.4772P] where P = (Fo^2^+2Fc^2^)/3'
_refine_ls_weighting_scheme calc
_refine_ls_wR_factor_gt 0.0803
_refine_ls_wR_factor_ref 0.0866
_reflns_number_gt 2360
_reflns_number_total 2794
_reflns_threshold_expression I>2\s(I)
_cod_data_source_file rz6121.cif
_cod_data_source_block I
_cod_depositor_comments
;
The following automatic conversions were performed:
'_symmetry_cell_setting' value 'Monoclinic' changed to 'monoclinic'
according to '/home/saulius/struct/CIF-dictionaries/cif_core.dic'
dictionary named 'cif_core.dic' version 2.4.1 from 2010-06-29.

Automatic conversion script
Id: cif_fix_enum 1527 2010-12-29 10:47:43Z saulius 

The following automatic conversions were performed:

'_symmetry_cell_setting' value 'Monoclinic' changed to 'monoclinic'
according to /home/saulius/struct/CIF-dictionaries/cif_core.dic
dictionary named 'cif_core.dic' version 2.4.1 from 2010-06-29.

Automatic conversion script
Id: cif_fix_values 1715 2011-07-08 13:25:40Z adriana 
;
_cod_original_sg_symbol_H-M 'P 21/c'
_cod_database_code 2207059
_cod_database_fobs_code 2207059

loop_
_symmetry_equiv_pos_as_xyz
'x, y, z'
'-x, y+1/2, -z+1/2'
'-x, -y, -z'
'x, -y-1/2, z-1/2'

loop_
_atom_site_label
_atom_site_fract_x
_atom_site_fract_y
_atom_site_fract_z
_atom_site_U_iso_or_equiv
_atom_site_adp_type
_atom_site_calc_flag
_atom_site_refinement_flags
_atom_site_occupancy
_atom_site_type_symbol
S1 0.24099(6) 0.05342(3) 1.03693(4) 0.04496(14) Uani d . 1 S
O1 -0.04626(15) 0.37581(7) 0.80700(11) 0.0442(3) Uani d . 1 O
H1 0.013(3) 0.3616(14) 0.878(2) 0.063(6) Uiso d . 1 H
N1 0.40905(17) 0.53058(9) 1.13906(13) 0.0434(3) Uani d . 1 N
N2 0.22775(15) 0.43147(8) 1.15774(11) 0.0314(3) Uani d . 1 N
N3 0.18802(17) 0.44585(9) 1.03499(12) 0.0381(3) Uani d . 1 N
N4 0.30746(17) 0.23425(8) 1.29213(11) 0.0360(3) Uani d . 1 N
N5 0.33087(17) 0.15302(9) 1.24430(12) 0.0367(3) Uani d . 1 N
H5 0.406(2) 0.1151(13) 1.2895(18) 0.054(6) Uiso d . 1 H
N6 0.14833(15) 0.22013(8) 1.10029(10) 0.0295(3) Uani d . 1 N
N7 0.04316(15) 0.25335(8) 0.98900(11) 0.0316(3) Uani d . 1 N
C1 0.2999(2) 0.50609(11) 1.02949(15) 0.0418(4) Uani d . 1 C
H1A 0.3039 0.5302 0.9557 0.050 Uiso calc R 1 H
C2 0.3588(2) 0.48184(11) 1.21707(15) 0.0390(4) Uani d . 1 C
H2 0.4081 0.4826 1.3017 0.047 Uiso calc R 1 H
C3 0.13501(19) 0.36690(10) 1.20714(14) 0.0341(3) Uani d . 1 C
H3A 0.0162 0.3698 1.1606 0.041 Uiso calc R 1 H
H3B 0.1465 0.3822 1.2915 0.041 Uiso calc R 1 H
C4 0.19761(18) 0.27407(10) 1.20221(12) 0.0302(3) Uani d . 1 C
C5 0.23881(18) 0.14125(9) 1.12697(13) 0.0315(3) Uani d . 1 C
C6 -0.06507(18) 0.19935(10) 0.92130(13) 0.0309(3) Uani d . 1 C
H6 -0.0729 0.1412 0.9475 0.037 Uiso calc R 1 H
C7 -0.17580(18) 0.22927(10) 0.80306(13) 0.0303(3) Uani d . 1 C
C8 -0.3023(2) 0.17068(11) 0.73623(15) 0.0388(4) Uani d . 1 C
H8 -0.3132 0.1151 0.7692 0.047 Uiso calc R 1 H
C9 -0.4106(2) 0.19364(12) 0.62293(15) 0.0440(4) Uani d . 1 C
H9 -0.4949 0.1544 0.5806 0.053 Uiso calc R 1 H
C10 -0.3927(2) 0.27575(12) 0.57264(14) 0.0446(4) Uani d . 1 C
H10 -0.4645 0.2912 0.4957 0.054 Uiso calc R 1 H
C11 -0.2693(2) 0.33477(11) 0.63586(14) 0.0404(4) Uani d . 1 C
H11 -0.2583 0.3895 0.6008 0.048 Uiso calc R 1 H
C12 -0.16075(18) 0.31324(10) 0.75192(13) 0.0320(3) Uani d . 1 C

loop_
_atom_site_aniso_label
_atom_site_aniso_U_11
_atom_site_aniso_U_22
_atom_site_aniso_U_33
_atom_site_aniso_U_12
_atom_site_aniso_U_13
_atom_site_aniso_U_23
S1 0.0579(3) 0.0314(2) 0.0392(2) 0.00696(18) 0.00580(19) -0.00365(16)
O1 0.0484(7) 0.0350(6) 0.0379(6) -0.0072(5) -0.0032(5) 0.0051(5)
N1 0.0392(7) 0.0385(7) 0.0485(8) -0.0093(6) 0.0075(6) -0.0053(6)
N2 0.0317(6) 0.0282(6) 0.0313(6) 0.0002(5) 0.0054(5) -0.0035(5)
N3 0.0370(7) 0.0384(7) 0.0329(7) -0.0048(6) 0.0019(5) 0.0027(5)
N4 0.0370(7) 0.0367(7) 0.0299(6) 0.0008(5) 0.0037(5) -0.0008(5)
N5 0.0368(7) 0.0353(7) 0.0314(7) 0.0059(6) 0.0007(6) 0.0029(5)
N6 0.0310(6) 0.0277(6) 0.0257(6) 0.0004(5) 0.0027(5) 0.0013(5)
N7 0.0331(6) 0.0296(6) 0.0263(6) 0.0016(5) 0.0006(5) 0.0031(5)
C1 0.0413(9) 0.0390(9) 0.0413(9) -0.0050(7) 0.0072(7) 0.0052(7)
C2 0.0376(8) 0.0373(8) 0.0368(8) -0.0027(7) 0.0037(7) -0.0092(7)
C3 0.0351(8) 0.0345(8) 0.0333(7) -0.0005(6) 0.0117(6) -0.0031(6)
C4 0.0299(7) 0.0323(7) 0.0266(7) -0.0033(6) 0.0062(6) -0.0008(5)
C5 0.0314(7) 0.0297(7) 0.0305(7) 0.0015(6) 0.0052(6) 0.0041(6)
C6 0.0306(7) 0.0293(7) 0.0318(7) 0.0000(6) 0.0082(6) 0.0011(6)
C7 0.0278(7) 0.0331(7) 0.0282(7) 0.0023(6) 0.0060(6) -0.0026(6)
C8 0.0344(8) 0.0384(8) 0.0400(8) -0.0030(6) 0.0065(7) -0.0051(7)
C9 0.0331(8) 0.0510(10) 0.0400(9) -0.0027(7) -0.0003(7) -0.0128(7)
C10 0.0387(9) 0.0581(11) 0.0277(8) 0.0116(8) -0.0034(7) -0.0046(7)
C11 0.0461(9) 0.0390(8) 0.0323(8) 0.0080(7) 0.0066(7) 0.0042(6)
C12 0.0299(7) 0.0339(8) 0.0297(7) 0.0028(6) 0.0054(6) -0.0033(6)

loop_
_atom_type_symbol
_atom_type_description
_atom_type_scat_dispersion_real
_atom_type_scat_dispersion_imag
_atom_type_scat_source
C C 0.0033 0.0016 'International Tables Vol C Tables 4.2.6.8 and 6.1.1.4'
H H 0.0000 0.0000 'International Tables Vol C Tables 4.2.6.8 and 6.1.1.4'
N N 0.0061 0.0033 'International Tables Vol C Tables 4.2.6.8 and 6.1.1.4'
O O 0.0106 0.0060 'International Tables Vol C Tables 4.2.6.8 and 6.1.1.4'
S S 0.1246 0.1234 'International Tables Vol C Tables 4.2.6.8 and 6.1.1.4'

loop_
_geom_angle_atom_site_label_1
_geom_angle_atom_site_label_2
_geom_angle_atom_site_label_3
_geom_angle
_geom_angle_publ_flag
C12 O1 H1 113.4(15) ?
C2 N1 C1 102.49(13) ?
C2 N2 N3 109.82(13) ?
C2 N2 C3 128.91(13) ?
N3 N2 C3 121.25(12) ?
C1 N3 N2 102.07(12) ?
C4 N4 N5 104.04(12) ?
C5 N5 N4 114.22(12) ?
C5 N5 H5 125.9(13) ?
N4 N5 H5 119.8(13) ?
C4 N6 C5 108.31(11) ?
C4 N6 N7 120.37(11) ?
C5 N6 N7 130.61(12) ?
C6 N7 N6 117.05(12) yes
N3 C1 N1 115.14(15) ?
N3 C1 H1A 122.4 ?
N1 C1 H1A 122.4 ?
N1 C2 N2 110.46(14) ?
N1 C2 H2 124.8 ?
N2 C2 H2 124.8 ?
N2 C3 C4 111.71(12) yes
N2 C3 H3A 109.3 ?
C4 C3 H3A 109.3 ?
N2 C3 H3B 109.3 ?
C4 C3 H3B 109.3 ?
H3A C3 H3B 107.9 ?
N4 C4 N6 111.03(13) ?
N4 C4 C3 124.66(13) ?
N6 C4 C3 124.29(12) ?
N5 C5 N6 102.35(12) ?
N5 C5 S1 127.65(11) ?
N6 C5 S1 129.98(11) ?
N7 C6 C7 119.74(13) ?
N7 C6 H6 120.1 ?
C7 C6 H6 120.1 ?
C8 C7 C12 118.61(13) ?
C8 C7 C6 118.01(13) ?
C12 C7 C6 123.38(13) ?
C9 C8 C7 121.47(15) ?
C9 C8 H8 119.3 ?
C7 C8 H8 119.3 ?
C8 C9 C10 119.41(15) ?
C8 C9 H9 120.3 ?
C10 C9 H9 120.3 ?
C11 C10 C9 120.53(15) ?
C11 C10 H10 119.7 ?
C9 C10 H10 119.7 ?
C10 C11 C12 120.75(15) ?
C10 C11 H11 119.6 ?
C12 C11 H11 119.6 ?
O1 C12 C11 116.29(14) ?
O1 C12 C7 124.50(13) ?
C11 C12 C7 119.21(14) ?

loop_
_geom_bond_atom_site_label_1
_geom_bond_atom_site_label_2
_geom_bond_distance
_geom_bond_publ_flag
S1 C5 1.6762(15) yes
O1 C12 1.3474(18) ?
O1 H1 0.83(2) ?
N1 C2 1.320(2) ?
N1 C1 1.355(2) ?
N2 C2 1.329(2) ?
N2 N3 1.3606(17) ?
N2 C3 1.4575(19) ?
N3 C1 1.313(2) ?
N4 C4 1.2941(19) yes
N4 N5 1.3730(18) yes
N5 C5 1.3392(19) yes
N5 H5 0.89(2) ?
N6 C4 1.3755(18) ?
N6 C5 1.3839(18) ?
N6 N7 1.3981(16) yes
N7 C6 1.2799(18) yes
C1 H1A 0.9300 ?
C2 H2 0.9300 ?
C3 C4 1.492(2) ?
C3 H3A 0.9700 ?
C3 H3B 0.9700 ?
C6 C7 1.456(2) ?
C6 H6 0.9300 ?
C7 C8 1.403(2) ?
C7 C12 1.410(2) ?
C8 C9 1.378(2) ?
C8 H8 0.9300 ?
C9 C10 1.386(3) ?
C9 H9 0.9300 ?
C10 C11 1.380(2) ?
C10 H10 0.9300 ?
C11 C12 1.397(2) ?
C11 H11 0.9300 ?

loop_
_geom_hbond_atom_site_label_D
_geom_hbond_atom_site_label_H
_geom_hbond_atom_site_label_A
_geom_hbond_site_symmetry_A
_geom_hbond_distance_DH
_geom_hbond_distance_HA
_geom_hbond_distance_DA
_geom_hbond_angle_DHA
N5 H5 N1 2_647 0.89(2) 1.97(2) 2.8389(19) 168.2(18)
O1 H1 N3 . 0.83(2) 2.32(2) 2.9324(17) 131.1(19)
O1 H1 N7 . 0.83(2) 2.03(2) 2.7051(17) 137(2)
C3 H3B S1 4_566 0.97 2.85 3.8020(16) 168
C6 H6 S1 . 0.93 2.82 3.3094(15) 114

loop_
_geom_torsion_atom_site_label_1
_geom_torsion_atom_site_label_2
_geom_torsion_atom_site_label_3
_geom_torsion_atom_site_label_4
_geom_torsion
C2 N2 N3 C1 -0.66(16)
C3 N2 N3 C1 -179.13(13)
C4 N4 N5 C5 0.11(18)
C4 N6 N7 C6 -144.62(14)
C5 N6 N7 C6 46.3(2)
N2 N3 C1 N1 0.68(19)
C2 N1 C1 N3 -0.4(2)
C1 N1 C2 N2 -0.02(18)
N3 N2 C2 N1 0.44(18)
C3 N2 C2 N1 178.76(13)
C2 N2 C3 C4 -95.93(17)
N3 N2 C3 C4 82.22(16)
N5 N4 C4 N6 1.29(16)
N5 N4 C4 C3 -177.52(13)
C5 N6 C4 N4 -2.22(17)
N7 N6 C4 N4 -173.54(13)
C5 N6 C4 C3 176.59(13)
N7 N6 C4 C3 5.3(2)
N2 C3 C4 N4 95.70(17)
N2 C3 C4 N6 -82.95(17)
N4 N5 C5 N6 -1.39(17)
N4 N5 C5 S1 176.86(11)
C4 N6 C5 N5 2.08(15)
N7 N6 C5 N5 172.20(14)
C4 N6 C5 S1 -176.11(12)
N7 N6 C5 S1 -6.0(2)
N6 N7 C6 C7 -178.65(12)
N7 C6 C7 C8 -174.66(14)
N7 C6 C7 C12 6.3(2)
C12 C7 C8 C9 0.0(2)
C6 C7 C8 C9 -179.13(14)
C7 C8 C9 C10 1.1(2)
C8 C9 C10 C11 -0.9(3)
C9 C10 C11 C12 -0.4(3)
C10 C11 C12 O1 -178.99(15)
C10 C11 C12 C7 1.5(2)
C8 C7 C12 O1 179.25(14)
C6 C7 C12 O1 -1.7(2)
C8 C7 C12 C11 -1.3(2)
C6 C7 C12 C11 177.78(14)

loop_
_cod_related_entry_id
_cod_related_entry_database
_cod_related_entry_code
1 ChemSpider 21180205
